data_2311498
loop_
_publ_author_name
'Shooter, Jesse'
'Allen, Caleb J.'
'Tinsley, Colby W. K.'
'Zakharov, Lev N.'
'Abbey, Eric R.'

_publ_section_title
;
 Crystal structure and Hirshfield analysis of the
 4-(di-methyl-amino)-pyridine adduct of 4-meth-oxy-phenyl-borane.
;
_journal_coeditor_code LH5853
_journal_issue 'Pt 11'
_journal_name_full 'Acta crystallographica. Section E, Crystallographic communications'
_journal_page_first 1747
_journal_page_last 1750
_journal_paper_doi 10.1107/S2056989017015171
_journal_volume 73
_journal_year 2017
_chemical_formula_iupac 'C14 H19 B N2 O'
_chemical_formula_moiety 'C14 H19 B N2 O'
_chemical_formula_sum 'C14 H19 B N2 O'
_chemical_formula_weight 242.12
_chemical_name_systematic
;
4-(Dimethylamino)pyridine--4-methoxyphenylborane (1/1)
;
_space_group_crystal_system orthorhombic
_space_group_IT_number 61
_space_group_name_Hall '-P 2ac 2ab'
_space_group_name_H-M_alt 'P b c a'
_atom_sites_solution_hydrogens mixed
_audit_creation_method SHELXL-2014/7
_cell_angle_alpha 90
_cell_angle_beta 90
_cell_angle_gamma 90
_cell_formula_units_Z 16
_cell_length_a 12.3538(6)
_cell_length_b 18.7727(10)
_cell_length_c 23.4056(12)
_cell_measurement_reflns_used 6122
_cell_measurement_temperature 173(2)
_cell_measurement_theta_max 66.52
_cell_measurement_theta_min 3.78
_cell_volume 5428.1(5)
_computing_cell_refinement
;
SAINT (Bruker, 2008)
;
_computing_data_collection
;
APEX2 (Bruker, 2008)
;
_computing_data_reduction
;
SAINT (Bruker, 2008)
;
_computing_molecular_graphics
;
SHELXTL (Sheldrick, 2008) and Mercury (Macrae <i>et al.</i>,
2006)
;
_computing_publication_material
;
SHELXTL (Sheldrick, 2008)
;
_computing_structure_refinement
;
SHELXL2014 (Sheldrick, 2015)
;
_computing_structure_solution
;
SHELXS97 (Sheldrick 2008)
;
_diffrn_ambient_temperature 173(2)
_diffrn_measured_fraction_theta_full 1.000
_diffrn_measured_fraction_theta_max 1.000
_diffrn_measurement_device_type 'Bruker APEXII CCD'
_diffrn_measurement_method '\f and \w scans'
_diffrn_radiation_type CuK\a
_diffrn_radiation_wavelength 1.54178
_diffrn_reflns_av_R_equivalents 0.0629
_diffrn_reflns_limit_h_max 14
_diffrn_reflns_limit_h_min -14
_diffrn_reflns_limit_k_max 21
_diffrn_reflns_limit_k_min -22
_diffrn_reflns_limit_l_max 27
_diffrn_reflns_limit_l_min -27
_diffrn_reflns_number 46022
_diffrn_reflns_theta_full 66.627
_diffrn_reflns_theta_max 66.627
_diffrn_reflns_theta_min 3.777
_exptl_absorpt_coefficient_mu 0.578
_exptl_absorpt_correction_T_max 0.7528
_exptl_absorpt_correction_T_min 0.6946
_exptl_absorpt_correction_type multi-scan
_exptl_absorpt_process_details
;
(SADABS; Bruker, 2008)
;
_exptl_crystal_colour colorless
_exptl_crystal_density_diffrn 1.185
_exptl_crystal_description cut-block
_exptl_crystal_F_000 2080
_exptl_crystal_size_max 0.140
_exptl_crystal_size_mid 0.090
_exptl_crystal_size_min 0.070
_refine_diff_density_max 0.223
_refine_diff_density_min -0.219
_refine_ls_extinction_method none
_refine_ls_goodness_of_fit_ref 1.084
_refine_ls_hydrogen_treatment mixed
_refine_ls_matrix_type full
_refine_ls_number_parameters 353
_refine_ls_number_reflns 4800
_refine_ls_number_restraints 0
_refine_ls_restrained_S_all 1.084
_refine_ls_R_factor_all 0.0569
_refine_ls_R_factor_gt 0.0467
_refine_ls_shift/su_max 0.001
_refine_ls_shift/su_mean 0.000
_refine_ls_structure_factor_coef Fsqd
_refine_ls_weighting_details 'w=1/[\s^2^(Fo^2^)+(0.0934P)^2^+0.2472P] where P=(Fo^2^+2Fc^2^)/3'
_refine_ls_weighting_scheme calc
_refine_ls_wR_factor_gt 0.1327
_refine_ls_wR_factor_ref 0.1443
_reflns_number_gt 3948
_reflns_number_total 4800
_reflns_threshold_expression 'I > 2\s(I)'
_cod_data_source_file lh5853sup1.cif
_cod_data_source_block I
_cod_database_code 2311498
_shelx_space_group_comment
;
The symmetry employed for this shelxl refinement is uniquely defined
by the following loop, which should always be used as a source of
symmetry information in preference to the above space-group names.
They are only intended as comments.
;
_shelx_estimated_absorpt_t_min 0.923
_shelx_estimated_absorpt_t_max 0.961

loop_
_space_group_symop_operation_xyz
'x, y, z'
'x+1/2, -y+1/2, -z'
'-x, y+1/2, -z+1/2'
'-x+1/2, -y, z+1/2'
'-x, -y, -z'
'-x-1/2, y-1/2, z'
'x, -y-1/2, z-1/2'
'x-1/2, y, -z-1/2'

loop_
_atom_site_type_symbol
_atom_site_label
_atom_site_fract_x
_atom_site_fract_y
_atom_site_fract_z
_atom_site_U_iso_or_equiv
_atom_site_adp_type
_atom_site_calc_flag
_atom_site_occupancy
B B1 1.01984(15) 0.31745(11) 0.41477(9) 0.0427(4) Uani d 1
O O1 0.94372(10) 0.19525(7) 0.63937(5) 0.0486(3) Uani d 1
N N1 0.91495(10) 0.31876(7) 0.37491(5) 0.0350(3) Uani d 1
N N2 0.64797(11) 0.31846(7) 0.26602(6) 0.0409(3) Uani d 1
C C1 0.99199(12) 0.28402(8) 0.47629(6) 0.0336(3) Uani d 1
C C2 0.88854(12) 0.27979(8) 0.50007(7) 0.0349(3) Uani d 1
H H2A 0.8290 0.2968 0.4783 0.042 Uiso calc 1
C C3 0.86858(12) 0.25193(8) 0.55404(7) 0.0367(3) Uani d 1
H H3A 0.7969 0.2504 0.5686 0.044 Uiso calc 1
C C4 0.95416(12) 0.22634(8) 0.58646(6) 0.0365(3) Uani d 1
C C5 1.05847(12) 0.23022(9) 0.56465(7) 0.0386(4) Uani d 1
H H5A 1.1178 0.2135 0.5867 0.046 Uiso calc 1
C C6 1.07595(12) 0.25838(8) 0.51094(7) 0.0364(3) Uani d 1
H H6A 1.1480 0.2605 0.4969 0.044 Uiso calc 1
C C7 0.84022(17) 0.19686(13) 0.66503(8) 0.0623(5) Uani d 1
H H7A 0.8163(7) 0.2472(7) 0.6695(7) 0.093 Uiso calc 1
H H7B 0.8437(4) 0.1737(9) 0.7032(6) 0.093 Uiso calc 1
H H7C 0.7877(8) 0.1708(9) 0.6404(5) 0.093 Uiso calc 1
C C8 0.86637(13) 0.25774(8) 0.35835(7) 0.0384(4) Uani d 1
H H8A 0.8952 0.2140 0.3720 0.046 Uiso calc 1
C C9 0.77855(12) 0.25513(8) 0.32330(7) 0.0372(3) Uani d 1
H H9A 0.7479 0.2104 0.3133 0.045 Uiso calc 1
C C10 0.73265(12) 0.31892(8) 0.30166(6) 0.0331(3) Uani d 1
C C11 0.78395(13) 0.38231(8) 0.31977(7) 0.0365(3) Uani d 1
H H11A 0.7572 0.4271 0.3072 0.044 Uiso calc 1
C C12 0.87174(13) 0.37956(8) 0.35519(6) 0.0365(3) Uani d 1
H H12A 0.9041 0.4232 0.3665 0.044 Uiso calc 1
C C13 0.59485(15) 0.25190(10) 0.25018(8) 0.0502(4) Uani d 1
H H13A 0.6465(8) 0.2208(5) 0.2318(6) 0.075 Uiso calc 1
H H13B 0.5359(11) 0.26183(17) 0.2242(6) 0.075 Uiso calc 1
H H13C 0.5669(11) 0.2290(5) 0.2841(5) 0.075 Uiso calc 1
C C14 0.60151(17) 0.38459(11) 0.24483(9) 0.0582(5) Uani d 1
H H14A 0.5688(13) 0.4106(6) 0.2764(5) 0.087 Uiso calc 1
H H14B 0.5465(13) 0.37391(18) 0.2163(7) 0.087 Uiso calc 1
H H14C 0.6582(9) 0.4135(6) 0.2276(7) 0.087 Uiso calc 1
B B1' 0.69503(16) 0.06081(12) 0.15670(9) 0.0453(5) Uani d 1
O O1' 0.60935(10) 0.06495(7) 0.40101(5) 0.0465(3) Uani d 1
N N1' 0.59005(11) 0.04914(7) 0.11816(5) 0.0376(3) Uani d 1
N N2' 0.31932(10) 0.01508(7) 0.01478(6) 0.0381(3) Uani d 1
C C1' 0.66395(12) 0.06221(8) 0.22354(7) 0.0353(3) Uani d 1
C C2' 0.55974(13) 0.05774(9) 0.24570(7) 0.0390(4) Uani d 1
H H2'A 0.5010 0.0533 0.2197 0.047 Uiso calc 1
C C3' 0.53692(13) 0.05950(9) 0.30416(7) 0.0391(4) Uani d 1
H H3'A 0.4642 0.0567 0.3172 0.047 Uiso calc 1
C C4' 0.62082(13) 0.06528(8) 0.34280(7) 0.0355(3) Uani d 1
C C5' 0.72647(12) 0.07031(8) 0.32248(7) 0.0375(4) Uani d 1
H H5'A 0.7850 0.0747 0.3486 0.045 Uiso calc 1
C C6' 0.74621(12) 0.06892(8) 0.26434(7) 0.0365(4) Uani d 1
H H6'A 0.8189 0.0727 0.2515 0.044 Uiso calc 1
C C7' 0.50222(15) 0.06648(10) 0.42327(8) 0.0505(4) Uani d 1
H H7'1 0.4633(7) 0.1089(7) 0.4080(6) 0.076 Uiso calc 1
H H7'2 0.50509(15) 0.0693(8) 0.4658(6) 0.076 Uiso calc 1
H H7'3 0.4632(7) 0.0223(7) 0.4117(6) 0.076 Uiso calc 1
C C8' 0.54070(13) -0.01494(9) 0.11568(7) 0.0389(4) Uani d 1
H H8'A 0.5701 -0.0528 0.1376 0.047 Uiso calc 1
C C9' 0.45100(13) -0.02840(8) 0.08343(7) 0.0370(3) Uani d 1
H H9'A 0.4193 -0.0745 0.0839 0.044 Uiso calc 1
C C10' 0.40477(12) 0.02603(8) 0.04920(6) 0.0335(3) Uani d 1
C C11' 0.45656(13) 0.09326(8) 0.05317(6) 0.0360(3) Uani d 1
H H11B 0.4290 0.1326 0.0322 0.043 Uiso calc 1
C C12' 0.54561(13) 0.10182(8) 0.08691(7) 0.0372(3) Uani d 1
H H12B 0.5782 0.1476 0.0885 0.045 Uiso calc 1
C C13' 0.26225(14) -0.05283(9) 0.01282(8) 0.0450(4) Uani d 1
H H13D 0.3125(7) -0.0908(5) 0.0187(6) 0.068 Uiso calc 1
H H13E 0.2285(10) -0.0583(4) -0.0236(5) 0.068 Uiso calc 1
H H13F 0.2083(10) -0.0539(3) 0.0421(5) 0.068 Uiso calc 1
C C14' 0.26866(14) 0.07399(10) -0.01557(8) 0.0459(4) Uani d 1
H H14D 0.2354(11) 0.1068(6) 0.0122(4) 0.069 Uiso calc 1
H H14E 0.2125(11) 0.0554(2) -0.0414(5) 0.069 Uiso calc 1
H H14F 0.3238(7) 0.0996(6) -0.0380(5) 0.069 Uiso calc 1
H H1'B 0.7533(16) 0.0147(10) 0.1468(8) 0.048(5) Uiso d 1
H H1B 1.0840(16) 0.2841(11) 0.3930(8) 0.051(5) Uiso d 1
H H2'B 0.7314(16) 0.1141(10) 0.1398(9) 0.052(5) Uiso d 1
H H2B 1.0475(17) 0.3752(11) 0.4179(9) 0.056(6) Uiso d 1

loop_
_atom_site_aniso_label
_atom_site_aniso_U_11
_atom_site_aniso_U_22
_atom_site_aniso_U_33
_atom_site_aniso_U_12
_atom_site_aniso_U_13
_atom_site_aniso_U_23
B1 0.0358(9) 0.0501(11) 0.0424(10) -0.0072(8) -0.0031(8) 0.0077(8)
O1 0.0447(7) 0.0665(8) 0.0345(6) 0.0031(6) 0.0016(5) 0.0079(5)
N1 0.0361(7) 0.0375(7) 0.0315(7) -0.0030(5) 0.0009(5) 0.0049(5)
N2 0.0397(7) 0.0423(8) 0.0406(7) 0.0009(6) -0.0056(6) -0.0007(6)
C1 0.0324(7) 0.0329(7) 0.0354(8) -0.0015(6) -0.0026(6) -0.0015(6)
C2 0.0303(7) 0.0369(8) 0.0375(8) 0.0020(6) -0.0049(6) 0.0006(6)
C3 0.0290(7) 0.0423(8) 0.0386(8) 0.0001(6) 0.0019(6) -0.0028(6)
C4 0.0390(8) 0.0407(8) 0.0298(7) 0.0001(6) -0.0022(6) -0.0017(6)
C5 0.0335(8) 0.0454(9) 0.0370(8) 0.0026(6) -0.0075(6) 0.0008(7)
C6 0.0273(7) 0.0431(8) 0.0387(8) -0.0005(6) 0.0005(6) -0.0017(6)
C7 0.0574(12) 0.0904(15) 0.0391(10) 0.0067(10) 0.0129(8) 0.0114(10)
C8 0.0417(8) 0.0327(8) 0.0407(8) -0.0009(6) -0.0021(7) 0.0070(6)
C9 0.0418(8) 0.0314(7) 0.0385(8) -0.0039(6) -0.0003(7) 0.0005(6)
C10 0.0337(7) 0.0379(8) 0.0277(7) 0.0013(6) 0.0039(6) -0.0001(6)
C11 0.0435(8) 0.0324(8) 0.0336(8) 0.0030(6) 0.0000(6) -0.0006(6)
C12 0.0434(8) 0.0334(8) 0.0328(8) -0.0032(6) 0.0018(6) 0.0000(6)
C13 0.0459(9) 0.0540(10) 0.0507(10) -0.0061(8) -0.0117(8) -0.0059(8)
C14 0.0568(12) 0.0560(11) 0.0618(12) 0.0110(9) -0.0197(9) 0.0004(9)
B1' 0.0333(9) 0.0635(12) 0.0392(10) -0.0031(8) 0.0021(8) 0.0000(8)
O1' 0.0467(7) 0.0583(7) 0.0345(6) 0.0036(5) -0.0030(5) -0.0021(5)
N1' 0.0349(7) 0.0465(8) 0.0315(7) -0.0003(5) 0.0042(5) -0.0018(5)
N2' 0.0345(7) 0.0418(7) 0.0378(7) -0.0006(5) -0.0013(5) 0.0025(5)
C1' 0.0328(8) 0.0339(7) 0.0393(8) -0.0006(6) -0.0021(6) 0.0000(6)
C2' 0.0308(8) 0.0505(9) 0.0358(8) -0.0013(6) -0.0052(6) -0.0034(7)
C3' 0.0300(8) 0.0469(9) 0.0403(9) -0.0005(6) 0.0006(6) -0.0014(7)
C4' 0.0398(8) 0.0323(7) 0.0345(8) 0.0018(6) -0.0025(6) -0.0024(6)
C5' 0.0351(8) 0.0343(8) 0.0431(9) 0.0009(6) -0.0108(7) -0.0014(6)
C6' 0.0291(7) 0.0354(8) 0.0449(9) 0.0008(6) -0.0013(6) -0.0001(6)
C7' 0.0538(11) 0.0577(11) 0.0399(9) 0.0058(8) 0.0071(8) -0.0059(8)
C8' 0.0408(8) 0.0427(8) 0.0333(8) 0.0051(7) 0.0034(6) 0.0034(6)
C9' 0.0402(8) 0.0365(8) 0.0345(8) -0.0002(6) 0.0049(6) 0.0004(6)
C10' 0.0329(7) 0.0383(8) 0.0292(7) 0.0024(6) 0.0064(6) -0.0022(6)
C11' 0.0375(8) 0.0358(8) 0.0346(8) 0.0037(6) 0.0041(6) 0.0007(6)
C12' 0.0386(8) 0.0375(8) 0.0354(8) -0.0011(6) 0.0067(6) -0.0026(6)
C13' 0.0406(9) 0.0491(9) 0.0454(9) -0.0092(7) 0.0018(7) -0.0001(7)
C14' 0.0403(9) 0.0520(10) 0.0455(10) 0.0028(7) -0.0049(7) 0.0069(7)

loop_
_atom_type_symbol
_atom_type_description
_atom_type_scat_dispersion_real
_atom_type_scat_dispersion_imag
_atom_type_scat_source
C C 0.0181 0.0091 'International Tables Vol C Tables 4.2.6.8 and 6.1.1.4'
H H 0.0000 0.0000 'International Tables Vol C Tables 4.2.6.8 and 6.1.1.4'
N N 0.0311 0.0180 'International Tables Vol C Tables 4.2.6.8 and 6.1.1.4'
O O 0.0492 0.0322 'International Tables Vol C Tables 4.2.6.8 and 6.1.1.4'
B B 0.0090 0.0039 'International Tables Vol C Tables 4.2.6.8 and 6.1.1.4'

loop_
_geom_angle_atom_site_label_1
_geom_angle_atom_site_label_2
_geom_angle_atom_site_label_3
_geom_angle
N1 B1 C1 110.83(13)
N1 B1 H1B 108.2(10)
C1 B1 H1B 109.7(10)
N1 B1 H2B 105.5(10)
C1 B1 H2B 112.2(11)
H1B B1 H2B 110.2(14)
C4 O1 C7 117.30(14)
C12 N1 C8 116.49(13)
C12 N1 B1 122.47(13)
C8 N1 B1 121.02(13)
C10 N2 C14 121.03(14)
C10 N2 C13 121.04(13)
C14 N2 C13 117.81(14)
C2 C1 C6 115.29(14)
C2 C1 B1 125.10(13)
C6 C1 B1 119.59(14)
C3 C2 C1 123.11(14)
C3 C2 H2A 118.4
C1 C2 H2A 118.4
C4 C3 C2 119.50(14)
C4 C3 H3A 120.2
C2 C3 H3A 120.2
O1 C4 C3 124.62(14)
O1 C4 C5 116.14(14)
C3 C4 C5 119.23(14)
C6 C5 C4 120.01(14)
C6 C5 H5A 120.0
C4 C5 H5A 120.0
C5 C6 C1 122.85(14)
C5 C6 H6A 118.6
C1 C6 H6A 118.6
O1 C7 H7A 109.5
O1 C7 H7B 109.5
H7A C7 H7B 109.5
O1 C7 H7C 109.5
H7A C7 H7C 109.5
H7B C7 H7C 109.5
N1 C8 C9 123.92(14)
N1 C8 H8A 118.0
C9 C8 H8A 118.0
C8 C9 C10 120.23(14)
C8 C9 H9A 119.9
C10 C9 H9A 119.9
N2 C10 C11 122.89(14)
N2 C10 C9 121.99(14)
C11 C10 C9 115.11(14)
C12 C11 C10 120.41(14)
C12 C11 H11A 119.8
C10 C11 H11A 119.8
N1 C12 C11 123.83(14)
N1 C12 H12A 118.1
C11 C12 H12A 118.1
N2 C13 H13A 109.5
N2 C13 H13B 109.5
H13A C13 H13B 109.5
N2 C13 H13C 109.5
H13A C13 H13C 109.5
H13B C13 H13C 109.5
N2 C14 H14A 109.5
N2 C14 H14B 109.5
H14A C14 H14B 109.5
N2 C14 H14C 109.5
H14A C14 H14C 109.5
H14B C14 H14C 109.5
N1' B1' C1' 110.96(13)
N1' B1' H1'B 107.0(10)
C1' B1' H1'B 110.9(10)
N1' B1' H2'B 103.9(10)
C1' B1' H2'B 114.0(10)
H1'B B1' H2'B 109.7(14)
C4' O1' C7' 117.41(13)
C12' N1' C8' 116.54(13)
C12' N1' B1' 122.52(14)
C8' N1' B1' 120.93(14)
C10' N2' C14' 120.93(13)
C10' N2' C13' 122.19(13)
C14' N2' C13' 116.18(14)
C2' C1' C6' 115.03(14)
C2' C1' B1' 125.57(14)
C6' C1' B1' 119.39(14)
C1' C2' C3' 123.40(15)
C1' C2' H2'A 118.3
C3' C2' H2'A 118.3
C4' C3' C2' 119.48(15)
C4' C3' H3'A 120.3
C2' C3' H3'A 120.3
O1' C4' C3' 125.02(15)
O1' C4' C5' 115.90(14)
C3' C4' C5' 119.06(15)
C6' C5' C4' 120.00(14)
C6' C5' H5'A 120.0
C4' C5' H5'A 120.0
C5' C6' C1' 123.02(14)
C5' C6' H6'A 118.5
C1' C6' H6'A 118.5
O1' C7' H7'1 109.5
O1' C7' H7'2 109.5
H7'1 C7' H7'2 109.5
O1' C7' H7'3 109.5
H7'1 C7' H7'3 109.5
H7'2 C7' H7'3 109.5
N1' C8' C9' 123.76(14)
N1' C8' H8'A 118.1
C9' C8' H8'A 118.1
C8' C9' C10' 120.40(14)
C8' C9' H9'A 119.8
C10' C9' H9'A 119.8
N2' C10' C9' 123.00(14)
N2' C10' C11' 122.00(14)
C9' C10' C11' 114.99(14)
C12' C11' C10' 120.44(14)
C12' C11' H11B 119.8
C10' C11' H11B 119.8
N1' C12' C11' 123.83(14)
N1' C12' H12B 118.1
C11' C12' H12B 118.1
N2' C13' H13D 109.5
N2' C13' H13E 109.5
H13D C13' H13E 109.5
N2' C13' H13F 109.5
H13D C13' H13F 109.5
H13E C13' H13F 109.5
N2' C14' H14D 109.5
N2' C14' H14E 109.5
H14D C14' H14E 109.5
N2' C14' H14F 109.5
H14D C14' H14F 109.5
H14E C14' H14F 109.5

loop_
_geom_bond_atom_site_label_1
_geom_bond_atom_site_label_2
_geom_bond_distance
B1 N1 1.597(2)
B1 C1 1.608(2)
B1 H1B 1.13(2)
B1 H2B 1.14(2)
O1 C4 1.3752(19)
O1 C7 1.413(2)
N1 C12 1.342(2)
N1 C8 1.350(2)
N2 C10 1.338(2)
N2 C14 1.455(2)
N2 C13 1.459(2)
C1 C2 1.396(2)
C1 C6 1.402(2)
C2 C3 1.389(2)
C2 H2A 0.9500
C3 C4 1.387(2)
C3 H3A 0.9500
C4 C5 1.388(2)
C5 C6 1.381(2)
C5 H5A 0.9500
C6 H6A 0.9500
C7 H7A 0.996(14)
C7 H7B 0.996(14)
C7 H7C 0.996(14)
C8 C9 1.361(2)
C8 H8A 0.9500
C9 C10 1.419(2)
C9 H9A 0.9500
C10 C11 1.413(2)
C11 C12 1.366(2)
C11 H11A 0.9500
C12 H12A 0.9500
C13 H13A 0.967(13)
C13 H13B 0.967(13)
C13 H13C 0.967(13)
C14 H14A 0.973(15)
C14 H14B 0.973(15)
C14 H14C 0.973(15)
B1' N1' 1.595(2)
B1' C1' 1.611(2)
B1' H1'B 1.150(19)
B1' H2'B 1.166(19)
O1' C4' 1.370(2)
O1' C7' 1.423(2)
N1' C12' 1.347(2)
N1' C8' 1.350(2)
N2' C10' 1.344(2)
N2' C14' 1.456(2)
N2' C13' 1.458(2)
C1' C2' 1.390(2)
C1' C6' 1.400(2)
C2' C3' 1.397(2)
C2' H2'A 0.9500
C3' C4' 1.380(2)
C3' H3'A 0.9500
C4' C5' 1.392(2)
C5' C6' 1.383(2)
C5' H5'A 0.9500
C6' H6'A 0.9500
C7' H7'1 0.996(14)
C7' H7'2 0.996(14)
C7' H7'3 0.996(14)
C8' C9' 1.364(2)
C8' H8'A 0.9500
C9' C10' 1.419(2)
C9' H9'A 0.9500
C10' C11' 1.418(2)
C11' C12' 1.364(2)
C11' H11B 0.9500
C12' H12B 0.9500
C13' H13D 0.955(12)
C13' H13E 0.955(12)
C13' H13F 0.955(12)
C14' H14D 0.985(12)
C14' H14E 0.985(12)
C14' H14F 0.985(12)

loop_
_geom_hbond_atom_site_label_D
_geom_hbond_atom_site_label_H
_geom_hbond_atom_site_label_A
_geom_hbond_distance_DH
_geom_hbond_distance_HA
_geom_hbond_distance_DA
_geom_hbond_angle_DHA
C9 H9A Cg 0.95 3.12 4.069(2) 178
C13 H13A Cg 0.97 3.12 3.662(2) 112
C13 H13C Cg 0.97 3.23 3.662(2) 109

loop_
_geom_torsion_atom_site_label_1
_geom_torsion_atom_site_label_2
_geom_torsion_atom_site_label_3
_geom_torsion_atom_site_label_4
_geom_torsion
C1 B1 N1 C12 117.49(16)
C1 B1 N1 C8 -63.9(2)
N1 B1 C1 C2 -21.1(2)
N1 B1 C1 C6 160.91(14)
C6 C1 C2 C3 -0.4(2)
B1 C1 C2 C3 -178.43(15)
C1 C2 C3 C4 -0.5(2)
C7 O1 C4 C3 -7.4(2)
C7 O1 C4 C5 173.96(17)
C2 C3 C4 O1 -177.46(15)
C2 C3 C4 C5 1.1(2)
O1 C4 C5 C6 177.77(14)
C3 C4 C5 C6 -0.9(2)
C4 C5 C6 C1 0.1(2)
C2 C1 C6 C5 0.6(2)
B1 C1 C6 C5 178.75(15)
C12 N1 C8 C9 0.4(2)
B1 N1 C8 C9 -178.28(15)
N1 C8 C9 C10 0.2(2)
C14 N2 C10 C11 -1.7(2)
C13 N2 C10 C11 -177.60(15)
C14 N2 C10 C9 179.35(16)
C13 N2 C10 C9 3.4(2)
C8 C9 C10 N2 178.37(14)
C8 C9 C10 C11 -0.7(2)
N2 C10 C11 C12 -178.48(14)
C9 C10 C11 C12 0.6(2)
C8 N1 C12 C11 -0.5(2)
B1 N1 C12 C11 178.13(15)
C10 C11 C12 N1 0.1(2)
C1' B1' N1' C12' 106.68(17)
C1' B1' N1' C8' -72.92(19)
N1' B1' C1' C2' -3.2(2)
N1' B1' C1' C6' 177.29(14)
C6' C1' C2' C3' -0.2(2)
B1' C1' C2' C3' -179.71(16)
C1' C2' C3' C4' -0.6(3)
C7' O1' C4' C3' -7.1(2)
C7' O1' C4' C5' 174.38(14)
C2' C3' C4' O1' -177.51(15)
C2' C3' C4' C5' 1.0(2)
O1' C4' C5' C6' 178.10(13)
C3' C4' C5' C6' -0.5(2)
C4' C5' C6' C1' -0.3(2)
C2' C1' C6' C5' 0.6(2)
B1' C1' C6' C5' -179.77(15)
C12' N1' C8' C9' 0.6(2)
B1' N1' C8' C9' -179.78(14)
N1' C8' C9' C10' 0.9(2)
C14' N2' C10' C9' 174.39(14)
C13' N2' C10' C9' 4.4(2)
C14' N2' C10' C11' -6.6(2)
C13' N2' C10' C11' -176.65(14)
C8' C9' C10' N2' 177.12(14)
C8' C9' C10' C11' -1.9(2)
N2' C10' C11' C12' -177.51(14)
C9' C10' C11' C12' 1.5(2)
C8' N1' C12' C11' -1.0(2)
B1' N1' C12' C11' 179.36(14)
C10' C11' C12' N1' -0.1(2)
